data_2014852
loop_
_publ_author_name
'Lin, Xiue'
'Wang, Yan-Qin'
'Cao, Rong'
'Li, Feng'
'Bi, Wen-Hua'
'Wang, Yu-Ling'
'Li, Xiao-Ju'

_publ_section_title
;
 A new chain-like cadmium(II) coordination polymer containing chains of
 water molecules
;
_journal_issue 6
_journal_name_full 'Acta Crystallographica Section C'
_journal_page_first m292
_journal_page_last m294
_journal_paper_doi 10.1107/S0108270105007274
_journal_volume 61
_journal_year 2005
_chemical_formula_iupac '[Cd (C10 H8 O4) (C5 H6 N2)2 (H2 O)], 2H2 O'
_chemical_formula_moiety 'C20 H22 Cd N4 O5, 2H2 O'
_chemical_formula_sum 'C20 H26 Cd N4 O7'
_chemical_formula_weight 546.85
_chemical_name_systematic
;
catena-Poly[[[bis(4-aminopyridine-\kN)aquacadmium(II)]-\m-1,4-
phenylenediacetato-\k^4^O,O':O'',O'''] dihydrate]
;
_space_group_IT_number 14
_symmetry_cell_setting monoclinic
_symmetry_space_group_name_Hall '-P 2ybc'
_symmetry_space_group_name_H-M 'P 1 21/c 1'
_atom_sites_solution_hydrogens geom
_atom_sites_solution_primary direct
_atom_sites_solution_secondary difmap
_audit_creation_method SHELXL-97
_cell_angle_alpha 90.00
_cell_angle_beta 102.998(3)
_cell_angle_gamma 90.00
_cell_formula_units_Z 4
_cell_length_a 18.1668(12)
_cell_length_b 13.6273(10)
_cell_length_c 9.2692(7)
_cell_measurement_reflns_used 5000
_cell_measurement_temperature 293(2)
_cell_measurement_theta_max 27.4835
_cell_measurement_theta_min 3.1339
_cell_volume 2235.9(3)
_computing_cell_refinement CrystalClear
_computing_data_collection 'CrystalClear (Rigaku/MSC, 2001)'
_computing_data_reduction CrystalClear
_computing_molecular_graphics 'SHELXTL (Siemens, 1994)?'
_computing_publication_material SHELXTL?
_computing_structure_refinement 'SHELXL97 (Sheldrick, 1997)'
_computing_structure_solution 'SHELXS97 (Sheldrick, 1997)'
_diffrn_ambient_temperature 293(2)
_diffrn_detector_area_resol_mean 14.6306
_diffrn_measured_fraction_theta_full 0.997
_diffrn_measured_fraction_theta_max 0.997
_diffrn_measurement_device_type
;
Mercury 70 (2x2 bin mode)
;
_diffrn_measurement_method dtprofit.ref
_diffrn_radiation_monochromator graphite
_diffrn_radiation_source 'fine-focus sealed tube'
_diffrn_radiation_type MoK\a
_diffrn_radiation_wavelength 0.71073
_diffrn_reflns_av_R_equivalents 0.0304
_diffrn_reflns_av_sigmaI/netI 0.0303
_diffrn_reflns_limit_h_max 23
_diffrn_reflns_limit_h_min -23
_diffrn_reflns_limit_k_max 17
_diffrn_reflns_limit_k_min -8
_diffrn_reflns_limit_l_max 12
_diffrn_reflns_limit_l_min -12
_diffrn_reflns_number 16963
_diffrn_reflns_theta_full 27.48
_diffrn_reflns_theta_max 27.48
_diffrn_reflns_theta_min 3.13
_diffrn_standards_decay_% none
_diffrn_standards_interval_count none
_diffrn_standards_interval_time none
_diffrn_standards_number none
_exptl_absorpt_coefficient_mu 1.025
_exptl_absorpt_correction_T_max 0.857
_exptl_absorpt_correction_T_min 0.757
_exptl_absorpt_correction_type multi-scan
_exptl_absorpt_process_details
;
 [empirical from equivalent reflections (XEMP in
 SHELXTL; Siemens, 1994)]
;
_exptl_crystal_colour White
_exptl_crystal_density_diffrn 1.624
_exptl_crystal_density_method 'not measured'
_exptl_crystal_description Prism
_exptl_crystal_F_000 1112
_exptl_crystal_size_max 0.3000
_exptl_crystal_size_mid 0.1600
_exptl_crystal_size_min 0.1500
_refine_diff_density_max 0.596
_refine_diff_density_min -0.512
_refine_ls_extinction_method none
_refine_ls_goodness_of_fit_ref 1.068
_refine_ls_hydrogen_treatment refall
_refine_ls_matrix_type full
_refine_ls_number_parameters 393
_refine_ls_number_reflns 5117
_refine_ls_number_restraints 3
_refine_ls_restrained_S_all 1.067
_refine_ls_R_factor_all 0.0526
_refine_ls_R_factor_gt 0.0448
_refine_ls_shift/su_max 0.000
_refine_ls_shift/su_mean 0.000
_refine_ls_structure_factor_coef Fsqd
_refine_ls_weighting_details 'calc w=1/[\s^2^(Fo^2^)+(0.1P)^2^] where P=(Fo^2^+2Fc^2^)/3'
_refine_ls_weighting_scheme calc
_refine_ls_wR_factor_gt 0.1398
_refine_ls_wR_factor_ref 0.1480
_reflns_number_gt 4579
_reflns_number_total 5117
_reflns_threshold_expression I>2\s(I)
_cod_data_source_file hj1044.cif
_cod_data_source_block I
_cod_depositor_comments
;
The following automatic conversions were performed:
'_symmetry_cell_setting' value 'Monoclinic' changed to 'monoclinic'
according to '/home/saulius/struct/CIF-dictionaries/cif_core.dic'
dictionary named 'cif_core.dic' version 2.4.1 from 2010-06-29.

Automatic conversion script
Id: cif_fix_enum 1527 2010-12-29 10:47:43Z saulius 

The following automatic conversions were performed:

'_chemical_melting_point' value 'not measured' was changed to '?' -
the value is undefined or not given.

'_symmetry_cell_setting' value
'Monoclinic' changed to 'monoclinic' according to
/home/saulius/struct/CIF-dictionaries/cif_core.dic dictionary named
'cif_core.dic' version 2.4.1 from
2010-06-29.

'_exptl_absorpt_correction_type' value 'Multi-scan'
changed to 'multi-scan' according to
/home/saulius/struct/CIF-dictionaries/cif_core.dic dictionary named
'cif_core.dic' version 2.4.1 from 2010-06-29.

Automatic conversion script
Id: cif_fix_values 1715 2011-07-08 13:25:40Z adriana 
;
_cod_original_sg_symbol_H-M 'P 21/c'
_cod_database_code 2014852
_cod_database_fobs_code 2014852

loop_
_symmetry_equiv_pos_as_xyz
'x, y, z'
'-x, y+1/2, -z+1/2'
'-x, -y, -z'
'x, -y-1/2, z-1/2'

loop_
_atom_site_label
_atom_site_fract_x
_atom_site_fract_y
_atom_site_fract_z
_atom_site_U_iso_or_equiv
_atom_site_adp_type
_atom_site_calc_flag
_atom_site_refinement_flags
_atom_site_occupancy
_atom_site_disorder_assembly
_atom_site_disorder_group
_atom_site_type_symbol
Cd1 0.246375(13) 0.88862(2) 0.22610(3) 0.03511(14) Uani d . 1 . . Cd
O1 0.28542(18) 1.0281(2) 0.1002(4) 0.0549(8) Uani d . 1 . . O
O2 0.27566(18) 0.8925(2) -0.0260(4) 0.0489(7) Uani d . 1 . . O
O3 0.22066(18) 0.8988(2) 0.4661(3) 0.0480(7) Uani d . 1 . . O
O4 0.19881(18) 1.0415(2) 0.3567(3) 0.0547(8) Uani d . 1 . . O
O5 0.2493(3) 0.7174(3) 0.2193(4) 0.0823(15) Uani d . 1 . . O
H21 0.257(3) 0.673(5) 0.293(6) 0.064(16) Uiso d . 1 . . H
H22 0.241(3) 0.684(4) 0.159(6) 0.059(17) Uiso d . 1 . . H
O6 0.3027(2) 1.2222(3) 0.1582(4) 0.0623(8) Uani d D 1 . . O
H25 0.281(2) 1.237(4) 0.223(4) 0.063(15) Uiso d D 1 . . H
H26 0.310(4) 1.1630(13) 0.156(9) 0.11(3) Uiso d D 1 . . H
O7 0.2138(2) 1.2438(3) 0.3700(4) 0.0614(8) Uani d D 1 . . O
H23 0.190(4) 1.182(4) 0.353(7) 0.081(19) Uiso d . 1 . . H
H24 0.238(2) 1.253(4) 0.455(2) 0.10(3) Uiso d D 1 . . H
N1 0.6044(3) 0.8491(5) 0.4997(6) 0.0743(14) Uani d . 1 . . N
H3 0.620(4) 0.865(5) 0.587(8) 0.09(2) Uiso d . 1 . . H
H4 0.628(3) 0.817(4) 0.457(7) 0.075(19) Uiso d . 1 . . H
N2 0.37255(19) 0.8706(3) 0.3327(4) 0.0426(8) Uani d . 1 . . N
N3 0.12142(19) 0.8709(2) 0.1194(4) 0.0407(7) Uani d . 1 . . N
N4 -0.1115(2) 0.8605(4) -0.0467(6) 0.0650(12) Uani d . 1 . . N
H9 -0.128(3) 0.888(3) -0.126(7) 0.054(16) Uiso d . 1 . . H
H10 -0.137(3) 0.835(4) 0.025(6) 0.066(15) Uiso d . 1 . . H
C1 0.4039(3) 0.8931(4) 0.4729(5) 0.0541(12) Uani d . 1 . . C
H1 0.371(3) 0.919(4) 0.521(6) 0.069(16) Uiso d . 1 . . H
C2 0.4798(3) 0.8870(4) 0.5325(6) 0.0594(13) Uani d . 1 . . C
H2 0.496(4) 0.916(5) 0.629(8) 0.10(2) Uiso d . 1 . . H
C3 0.5285(2) 0.8540(4) 0.4464(5) 0.0498(10) Uani d . 1 . . C
C4 0.4954(2) 0.8293(3) 0.3006(4) 0.0444(9) Uani d . 1 . . C
H5 0.527(2) 0.811(3) 0.237(5) 0.053(12) Uiso d . 1 . . H
C5 0.4196(2) 0.8374(3) 0.2509(5) 0.0470(9) Uani d . 1 . . C
H6 0.395(3) 0.814(4) 0.158(6) 0.065(14) Uiso d . 1 . . H
C6 0.0899(3) 0.8946(3) -0.0212(5) 0.0455(10) Uani d . 1 . . C
H7 0.124(3) 0.916(4) -0.077(7) 0.080(18) Uiso d . 1 . . H
C7 0.0133(3) 0.8916(3) -0.0813(5) 0.0508(11) Uani d . 1 . . C
H8 -0.004(3) 0.924(4) -0.179(6) 0.055(13) Uiso d . 1 . . H
C8 -0.0360(2) 0.8630(3) 0.0060(5) 0.0426(9) Uani d . 1 . . C
C9 -0.0034(2) 0.8360(3) 0.1506(5) 0.0445(9) Uani d . 1 . . C
H11 -0.035(2) 0.816(3) 0.209(5) 0.041(11) Uiso d . 1 . . H
C10 0.0734(2) 0.8418(3) 0.2014(4) 0.0436(9) Uani d . 1 . . C
H12 0.096(2) 0.816(3) 0.290(4) 0.030(9) Uiso d . 1 . . H
C11 0.29581(18) 0.9796(3) -0.0079(4) 0.0368(8) Uani d . 1 . . C
C12 0.3380(2) 1.0270(3) -0.1144(4) 0.0411(8) Uani d . 1 . . C
H13 0.327(3) 1.104(3) -0.118(6) 0.062(16) Uiso d . 1 . . H
H14 0.321(2) 0.995(3) -0.221(5) 0.040(10) Uiso d . 1 . . H
C13 0.42261(18) 1.0132(3) -0.0560(4) 0.0347(7) Uani d . 1 . . C
C14 0.4643(2) 1.0835(3) 0.0360(5) 0.0409(8) Uani d . 1 . . C
H16 0.438(2) 1.145(3) 0.062(4) 0.038(10) Uiso d . 1 . . H
C15 0.4583(2) 0.9310(3) -0.0902(4) 0.0401(8) Uani d . 1 . . C
H15 0.431(3) 0.884(3) -0.138(6) 0.052(15) Uiso d . 1 . . H
C16 0.19790(18) 0.9855(3) 0.4623(4) 0.0373(8) Uani d . 1 . . C
C17 0.1642(2) 1.0220(3) 0.5897(4) 0.0406(8) Uani d . 1 . . C
H17 0.179(3) 1.095(3) 0.607(6) 0.053(14) Uiso d . 1 . . H
H18 0.184(3) 0.981(4) 0.684(6) 0.069(15) Uiso d . 1 . . H
C18 0.07845(18) 1.0109(3) 0.5448(3) 0.0345(7) Uani d . 1 . . C
C19 0.0331(2) 1.0905(3) 0.4921(5) 0.0429(9) Uani d . 1 . . C
H19 0.061(3) 1.149(4) 0.489(5) 0.052(13) Uiso d . 1 . . H
C20 0.0449(2) 0.9202(3) 0.5525(4) 0.0406(8) Uani d . 1 . . C
H20 0.083(2) 0.865(3) 0.590(4) 0.029(9) Uiso d . 1 . . H

loop_
_atom_site_aniso_label
_atom_site_aniso_U_11
_atom_site_aniso_U_22
_atom_site_aniso_U_33
_atom_site_aniso_U_12
_atom_site_aniso_U_13
_atom_site_aniso_U_23
Cd1 0.03007(19) 0.0407(2) 0.0359(2) -0.00054(9) 0.01040(12) 0.00076(10)
O1 0.0634(19) 0.0514(17) 0.0618(18) 0.0035(15) 0.0389(15) -0.0013(15)
O2 0.0490(17) 0.0545(18) 0.0439(16) -0.0100(13) 0.0116(14) 0.0004(12)
O3 0.0426(16) 0.0612(18) 0.0425(16) 0.0138(13) 0.0146(13) -0.0010(12)
O4 0.0632(19) 0.0601(19) 0.0460(15) -0.0098(15) 0.0235(13) 0.0009(14)
O5 0.150(5) 0.0380(19) 0.046(2) 0.0062(19) -0.006(2) 0.0016(16)
O6 0.067(2) 0.063(2) 0.062(2) -0.0102(18) 0.0255(17) -0.0078(18)
O7 0.062(2) 0.065(2) 0.058(2) -0.0025(17) 0.0158(16) -0.0074(18)
N1 0.040(2) 0.106(4) 0.072(3) 0.018(2) -0.001(2) -0.011(3)
N2 0.0312(16) 0.056(2) 0.0416(18) 0.0051(14) 0.0097(13) 0.0024(15)
N3 0.0320(16) 0.0498(18) 0.0407(18) -0.0088(14) 0.0092(13) 0.0007(14)
N4 0.038(2) 0.086(3) 0.065(3) -0.010(2) -0.0020(19) 0.009(3)
C1 0.037(2) 0.085(4) 0.042(2) 0.009(2) 0.0123(18) -0.005(2)
C2 0.044(3) 0.089(4) 0.044(2) 0.009(2) 0.009(2) -0.006(2)
C3 0.038(2) 0.056(2) 0.054(2) 0.0126(19) 0.0070(17) 0.005(2)
C4 0.0405(19) 0.053(2) 0.043(2) 0.0119(18) 0.0174(16) 0.0094(19)
C5 0.040(2) 0.059(3) 0.043(2) 0.0092(19) 0.0109(16) 0.001(2)
C6 0.044(2) 0.058(3) 0.037(2) -0.0078(18) 0.0122(17) 0.0002(17)
C7 0.048(2) 0.062(3) 0.039(2) -0.0081(19) 0.0024(18) 0.0046(18)
C8 0.0347(19) 0.045(2) 0.045(2) -0.0081(16) 0.0034(16) -0.0056(17)
C9 0.0392(19) 0.049(2) 0.048(2) -0.0115(18) 0.0177(16) -0.0041(19)
C10 0.043(2) 0.051(2) 0.0353(19) -0.0084(18) 0.0050(15) 0.0039(17)
C11 0.0261(15) 0.047(2) 0.0382(18) 0.0026(15) 0.0089(13) 0.0067(16)
C12 0.0285(16) 0.057(2) 0.0402(19) 0.0005(16) 0.0117(14) 0.0103(17)
C13 0.0260(15) 0.0459(19) 0.0360(17) -0.0004(14) 0.0151(13) 0.0046(15)
C14 0.0347(19) 0.044(2) 0.048(2) 0.0030(16) 0.0179(16) -0.0071(17)
C15 0.0334(18) 0.044(2) 0.0439(19) -0.0041(16) 0.0101(15) -0.0121(17)
C16 0.0222(15) 0.056(2) 0.0359(17) -0.0018(15) 0.0101(12) -0.0042(16)
C17 0.0318(17) 0.053(2) 0.0384(18) 0.0005(16) 0.0116(14) -0.0029(17)
C18 0.0310(16) 0.048(2) 0.0277(15) 0.0031(15) 0.0127(12) 0.0011(14)
C19 0.0350(19) 0.042(2) 0.054(2) 0.0019(16) 0.0165(17) 0.0009(18)
C20 0.0326(18) 0.043(2) 0.048(2) 0.0109(16) 0.0129(15) 0.0103(17)

loop_
_atom_type_symbol
_atom_type_description
_atom_type_scat_dispersion_real
_atom_type_scat_dispersion_imag
_atom_type_scat_source
C C 0.0033 0.0016 'International Tables Vol C Tables 4.2.6.8 and 6.1.1.4'
H H 0.0000 0.0000 'International Tables Vol C Tables 4.2.6.8 and 6.1.1.4'
N N 0.0061 0.0033 'International Tables Vol C Tables 4.2.6.8 and 6.1.1.4'
O O 0.0106 0.0060 'International Tables Vol C Tables 4.2.6.8 and 6.1.1.4'
Cd Cd -0.8075 1.2024 'International Tables Vol C Tables 4.2.6.8 and 6.1.1.4'

loop_
_geom_angle_atom_site_label_1
_geom_angle_atom_site_label_2
_geom_angle_atom_site_label_3
_geom_angle_site_symmetry_1
_geom_angle_site_symmetry_3
_geom_angle
_geom_angle_publ_flag
N3 Cd1 N2 . . 167.79(14) ?
N3 Cd1 O5 . . 84.77(14) ?
N2 Cd1 O5 . . 83.02(14) ?
N3 Cd1 O3 . . 91.49(12) yes
N2 Cd1 O3 . . 89.47(12) yes
O5 Cd1 O3 . . 95.40(12) yes
N3 Cd1 O1 . . 104.22(12) ?
N2 Cd1 O1 . . 85.35(12) ?
O5 Cd1 O1 . . 139.58(13) ?
O3 Cd1 O1 . . 123.10(10) ?
N3 Cd1 O2 . . 89.84(12) ?
N2 Cd1 O2 . . 90.16(12) ?
O5 Cd1 O2 . . 89.13(12) yes
O3 Cd1 O2 . . 175.37(10) ?
O1 Cd1 O2 . . 52.27(9) yes
N3 Cd1 O4 . . 83.45(11) ?
N2 Cd1 O4 . . 106.49(11) ?
O5 Cd1 O4 . . 144.06(13) ?
O3 Cd1 O4 . . 51.23(9) yes
O1 Cd1 O4 . . 76.34(11) ?
O2 Cd1 O4 . . 124.60(9) ?
C11 O1 Cd1 . . 94.9(2) ?
C11 O2 Cd1 . . 90.7(2) ?
C16 O3 Cd1 . . 99.3(2) ?
C16 O4 Cd1 . . 86.6(2) ?
Cd1 O5 H21 . . 131(4) ?
Cd1 O5 H22 . . 132(4) ?
H21 O5 H22 . . 98(6) ?
H25 O6 H26 . . 112(6) ?
H23 O7 H24 . . 115(6) ?
C3 N1 H3 . . 116(5) ?
C3 N1 H4 . . 118(5) ?
H3 N1 H4 . . 123(7) ?
C1 N2 C5 . . 116.2(4) ?
C1 N2 Cd1 . . 124.2(3) ?
C5 N2 Cd1 . . 119.6(3) ?
C6 N3 C10 . . 115.6(4) ?
C6 N3 Cd1 . . 124.3(3) ?
C10 N3 Cd1 . . 119.9(3) ?
C8 N4 H9 . . 117(4) ?
C8 N4 H10 . . 111(3) ?
H9 N4 H10 . . 131(5) ?
N2 C1 C2 . . 123.5(4) ?
N2 C1 H1 . . 113(4) ?
C2 C1 H1 . . 123(4) ?
C1 C2 C3 . . 120.1(5) ?
C1 C2 H2 . . 115(4) ?
C3 C2 H2 . . 124(4) ?
N1 C3 C4 . . 121.6(4) ?
N1 C3 C2 . . 122.1(5) ?
C4 C3 C2 . . 116.3(4) ?
C5 C4 C3 . . 119.6(4) ?
C5 C4 H5 . . 122(3) ?
C3 C4 H5 . . 119(3) ?
N2 C5 C4 . . 124.3(4) ?
N2 C5 H6 . . 114(3) ?
C4 C5 H6 . . 121(3) ?
N3 C6 C7 . . 123.9(4) ?
N3 C6 H7 . . 115(4) ?
C7 C6 H7 . . 121(4) ?
C6 C7 C8 . . 119.8(4) ?
C6 C7 H8 . . 116(3) ?
C8 C7 H8 . . 123(3) ?
N4 C8 C9 . . 121.4(4) ?
N4 C8 C7 . . 122.1(4) ?
C9 C8 C7 . . 116.5(4) ?
C10 C9 C8 . . 119.7(4) ?
C10 C9 H11 . . 123(3) ?
C8 C9 H11 . . 118(3) ?
N3 C10 C9 . . 124.4(4) ?
N3 C10 H12 . . 114(2) ?
C9 C10 H12 . . 121(2) ?
O2 C11 O1 . . 121.3(3) ?
O2 C11 C12 . . 119.6(3) ?
O1 C11 C12 . . 119.0(4) ?
C13 C12 C11 . . 109.5(3) ?
C13 C12 H13 . . 107(3) ?
C11 C12 H13 . . 109(3) ?
C13 C12 H14 . . 110(2) ?
C11 C12 H14 . . 110(2) ?
H13 C12 H14 . . 111(4) ?
C15 C13 C14 . . 119.0(3) ?
C15 C13 C12 . . 120.8(3) ?
C14 C13 C12 . . 120.2(3) ?
C13 C14 C15 . 3_675 119.4(3) ?
C13 C14 H16 . . 119(2) ?
C15 C14 H16 3_675 . 121(2) ?
C13 C15 C14 . 3_675 121.6(4) ?
C13 C15 H15 . . 118(3) ?
C14 C15 H15 3_675 . 120(3) ?
O4 C16 O3 . . 122.6(3) ?
O4 C16 C17 . . 119.1(4) ?
O3 C16 C17 . . 118.2(3) ?
C18 C17 C16 . . 108.6(3) ?
C18 C17 H17 . . 110(3) ?
C16 C17 H17 . . 108(3) ?
C18 C17 H18 . . 109(3) ?
C16 C17 H18 . . 111(3) ?
H17 C17 H18 . . 111(4) ?
C19 C18 C20 . . 118.9(3) ?
C19 C18 C17 . . 120.6(4) ?
C20 C18 C17 . . 120.5(3) ?
C18 C19 C20 . 3_576 120.6(4) ?
C18 C19 H19 . . 113(3) ?
C20 C19 H19 3_576 . 127(3) ?
C18 C20 C19 . 3_576 120.5(4) ?
C18 C20 H20 . . 113(2) ?
C19 C20 H20 3_576 . 126(2) ?

loop_
_geom_bond_atom_site_label_1
_geom_bond_atom_site_label_2
_geom_bond_site_symmetry_2
_geom_bond_distance
_geom_bond_publ_flag
Cd1 O1 . 2.418(3) yes
Cd1 O2 . 2.511(3) yes
Cd1 O3 . 2.378(3) yes
Cd1 O4 . 2.651(3) yes
Cd1 O5 . 2.334(4) yes
Cd1 N2 . 2.296(3) yes
Cd1 N3 . 2.276(3) yes
O1 C11 . 1.250(5) yes
O2 C11 . 1.243(5) yes
O3 C16 . 1.250(5) yes
O4 C16 . 1.244(5) yes
O5 H21 . 0.90(6) ?
O5 H22 . 0.71(5) ?
O6 H25 . 0.814(10) ?
O6 H26 . 0.819(10) ?
O7 H23 . 0.94(6) ?
O7 H24 . 0.819(10) ?
N1 C3 . 1.356(6) ?
N1 H3 . 0.82(7) ?
N1 H4 . 0.78(6) ?
N2 C1 . 1.332(6) ?
N2 C5 . 1.342(5) ?
N3 C6 . 1.340(6) ?
N3 C10 . 1.340(5) ?
N4 C8 . 1.348(6) ?
N4 H9 . 0.82(6) ?
N4 H10 . 0.96(6) ?
C1 C2 . 1.367(7) ?
C1 H1 . 0.89(5) ?
C2 C3 . 1.394(7) ?
C2 H2 . 0.96(7) ?
C3 C4 . 1.391(6) ?
C4 C5 . 1.356(6) ?
C4 H5 . 0.95(4) ?
C5 H6 . 0.93(5) ?
C6 C7 . 1.378(7) ?
C6 H7 . 0.93(6) ?
C7 C8 . 1.391(6) ?
C7 H8 . 0.99(5) ?
C8 C9 . 1.388(6) ?
C9 C10 . 1.371(5) ?
C9 H11 . 0.92(4) ?
C10 H12 . 0.91(4) ?
C11 C12 . 1.523(5) ?
C12 C13 . 1.521(5) ?
C12 H13 . 1.07(5) ?
C12 H14 . 1.06(4) ?
C13 C14 . 1.388(5) ?
C13 C15 . 1.367(5) ?
C14 C15 3_675 1.395(5) ?
C14 H16 . 1.02(4) ?
C15 C14 3_675 1.395(5) ?
C15 H15 . 0.87(5) ?
C16 C17 . 1.529(5) ?
C17 C18 . 1.527(5) ?
C17 H17 . 1.04(5) ?
C17 H18 . 1.03(5) ?
C18 C19 . 1.383(5) ?
C18 C20 . 1.387(5) ?
C19 C20 3_576 1.391(5) ?
C19 H19 . 0.95(5) ?
C20 C19 3_576 1.391(5) ?
C20 H20 . 1.03(4) ?

loop_
_geom_hbond_atom_site_label_D
_geom_hbond_atom_site_label_H
_geom_hbond_atom_site_label_A
_geom_hbond_site_symmetry_A
_geom_hbond_distance_DH
_geom_hbond_distance_HA
_geom_hbond_distance_DA
_geom_hbond_angle_DHA
N4 H9 O4 3_575 0.82(6) 2.44(6) 3.241(6) 170(5)
O5 H21 O2 4_576 0.90(6) 1.86(5) 2.745(5) 166(5)
O5 H22 O3 4_575 0.71(5) 2.07(5) 2.782(5) 172(6)
N4 H10 O7 2_545 0.96(6) 2.25(6) 3.168(6) 161(5)
N1 H4 O6 2_645 0.78(6) 2.23(6) 3.015(7) 178(6)
O6 H26 O1 . 0.819(10) 1.94(3) 2.703(5) 156(8)
O6 H25 O7 . 0.814(10) 2.028(17) 2.825(6) 166(5)
O7 H23 O4 . 0.94(6) 1.92(6) 2.770(5) 149(6)
O7 H24 O6 4_586 0.819(10) 2.014(12) 2.832(6) 177(5)

loop_
_geom_torsion_atom_site_label_1
_geom_torsion_atom_site_label_2
_geom_torsion_atom_site_label_3
_geom_torsion_atom_site_label_4
_geom_torsion_site_symmetry_1
_geom_torsion_site_symmetry_4
_geom_torsion
N3 Cd1 O3 C16 . . -77.8(2)
N2 Cd1 O3 C16 . . 114.3(2)
O5 Cd1 O3 C16 . . -162.7(2)
O1 Cd1 O3 C16 . . 30.2(3)
O2 Cd1 O3 C16 . . 28.8(11)
O4 Cd1 O3 C16 . . 2.5(2)
N3 Cd1 O2 C11 . . 113.2(2)
N2 Cd1 O2 C11 . . -79.0(2)
O5 Cd1 O2 C11 . . -162.0(2)
O3 Cd1 O2 C11 . . 6.5(12)
O1 Cd1 O2 C11 . . 5.0(2)
O4 Cd1 O2 C11 . . 31.3(3)
N2 Cd1 N3 C6 . . -110.2(6)
O5 Cd1 N3 C6 . . -109.3(4)
O3 Cd1 N3 C6 . . 155.4(3)
O1 Cd1 N3 C6 . . 30.6(4)
O2 Cd1 N3 C6 . . -20.2(3)
O4 Cd1 N3 C6 . . 104.7(3)
N2 Cd1 N3 C10 . . 74.8(6)
O5 Cd1 N3 C10 . . 75.6(3)
O3 Cd1 N3 C10 . . -19.6(3)
O1 Cd1 N3 C10 . . -144.4(3)
O2 Cd1 N3 C10 . . 164.8(3)
O4 Cd1 N3 C10 . . -70.3(3)
Cd1 O2 C11 O1 . . -9.0(4)
Cd1 O2 C11 C12 . . 167.4(3)
N3 Cd1 O4 C16 . . 94.7(2)
N2 Cd1 O4 C16 . . -78.0(2)
O5 Cd1 O4 C16 . . 23.1(3)
O3 Cd1 O4 C16 . . -2.5(2)
O1 Cd1 O4 C16 . . -158.9(3)
O2 Cd1 O4 C16 . . 180.0(2)
C10 N3 C6 C7 . . 1.1(6)
Cd1 N3 C6 C7 . . -174.1(3)
N3 Cd1 N2 C1 . . -111.8(6)
O5 Cd1 N2 C1 . . -112.7(4)
O3 Cd1 N2 C1 . . -17.2(4)
O1 Cd1 N2 C1 . . 106.1(4)
O2 Cd1 N2 C1 . . 158.2(4)
O4 Cd1 N2 C1 . . 31.8(4)
N3 Cd1 N2 C5 . . 69.6(6)
O5 Cd1 N2 C5 . . 68.7(3)
O3 Cd1 N2 C5 . . 164.2(3)
O1 Cd1 N2 C5 . . -72.5(3)
O2 Cd1 N2 C5 . . -20.4(3)
O4 Cd1 N2 C5 . . -146.8(3)
Cd1 O4 C16 O3 . . 4.4(4)
Cd1 O4 C16 C17 . . -172.6(3)
Cd1 O3 C16 O4 . . -5.0(4)
Cd1 O3 C16 C17 . . 172.0(3)
C1 N2 C5 C4 . . -2.6(7)
Cd1 N2 C5 C4 . . 176.1(4)
O2 C11 O1 Cd1 . . 9.4(4)
C12 C11 O1 Cd1 . . -167.1(3)
N3 Cd1 O1 C11 . . -83.5(2)
N2 Cd1 O1 C11 . . 88.8(2)
O5 Cd1 O1 C11 . . 15.3(3)
O3 Cd1 O1 C11 . . 175.1(2)
O2 Cd1 O1 C11 . . -5.0(2)
O4 Cd1 O1 C11 . . -163.0(3)
C6 N3 C10 C9 . . -0.5(6)
Cd1 N3 C10 C9 . . 174.9(3)
C5 N2 C1 C2 . . 2.4(7)
Cd1 N2 C1 C2 . . -176.3(4)
N3 C10 C9 C8 . . -1.2(7)
N3 C6 C7 C8 . . 0.2(7)
O2 C11 C12 C13 . . -90.7(4)
O1 C11 C12 C13 . . 85.9(4)
C10 C9 C8 N4 . . -178.4(5)
C10 C9 C8 C7 . . 2.3(6)
C6 C7 C8 N4 . . 178.9(5)
C6 C7 C8 C9 . . -1.8(6)
N2 C1 C2 C3 . . -1.4(8)
N1 C3 C2 C1 . . 178.4(5)
C4 C3 C2 C1 . . 0.4(8)
N2 C5 C4 C3 . . 1.7(7)
N1 C3 C4 C5 . . -178.6(5)
C2 C3 C4 C5 . . -0.5(7)
C19 C20 C18 C19 3_576 . 0.0(6)
C19 C20 C18 C17 3_576 . -178.3(3)
C11 C12 C13 C15 . . 87.7(4)
C11 C12 C13 C14 . . -90.8(4)
C20 C18 C19 C20 . 3_576 0.0(6)
C17 C18 C19 C20 . 3_576 178.3(3)
C14 C13 C15 C14 . 3_675 -0.6(6)
C12 C13 C15 C14 . 3_675 -179.1(3)
C15 C13 C14 C15 . 3_675 0.5(6)
C12 C13 C14 C15 . 3_675 179.1(3)
C19 C18 C17 C16 . . -99.2(4)
C20 C18 C17 C16 . . 79.1(4)
O4 C16 C17 C18 . . 82.0(4)
O3 C16 C17 C18 . . -95.1(4)
